data_7063996
loop_
_publ_author_name
'Ou, Tao'
'Kong, Lingxu'
'Song, Changsen'
'Shang, Bingyan'
'Yang, Jingjing'
'Zuo, Jinxin'
'Di, Feifan'
'Yan, Maocai'
'Ding, Lin'
'Li, Ruiji'

_publ_section_title
;
 Synthesis and photochromic modulation of aromaticity in dinaphthylethene
 derivatives
;
_journal_issue 41
_journal_name_full 'New Journal of Chemistry'
_journal_page_first 17841
_journal_page_last 17848
_journal_paper_doi 10.1039/D5NJ03137K
_journal_volume 49
_journal_year 2025
_chemical_formula_moiety 'C31 H23 N S'
_chemical_formula_sum 'C31 H23 N S'
_chemical_formula_weight 441.56
_space_group_crystal_system monoclinic
_space_group_IT_number 14
_space_group_name_Hall '-P 2ybc'
_space_group_name_H-M_alt 'P 1 21/c 1'
_atom_sites_solution_hydrogens geom
_atom_sites_solution_primary iterative
_audit_creation_date 2025-07-20
_audit_creation_method
;
Olex2 1.5-ac6-020
(compiled 2024.02.14 svn.r2f8d729c for Rigaku Oxford Diffraction, GUI svn.r6966)
;
_audit_update_record
;
2025-08-03 deposited with the CCDC.	2025-09-04 downloaded from the CCDC.
;
_cell_angle_alpha 90
_cell_angle_beta 96.714(17)
_cell_angle_gamma 90
_cell_formula_units_Z 4
_cell_length_a 13.023(3)
_cell_length_b 16.781(3)
_cell_length_c 10.7881(17)
_cell_measurement_reflns_used 2797
_cell_measurement_temperature 293(2)
_cell_measurement_theta_max 23.3310
_cell_measurement_theta_min 2.0380
_cell_volume 2341.5(8)
_computing_cell_refinement 'CrysAlisPro 1.171.43.141a (Rigaku OD, 2024)'
_computing_data_collection 'CrysAlisPro 1.171.43.141a (Rigaku OD, 2024)'
_computing_data_reduction 'CrysAlisPro 1.171.43.141a (Rigaku OD, 2024)'
_computing_molecular_graphics 'Olex2 1.5-ac6-020 (Dolomanov et al., 2009)'
_computing_publication_material 'Olex2 1.5-ac6-020 (Dolomanov et al., 2009)'
_computing_structure_refinement 'SHELXL 2018/3 (Sheldrick, 2015)'
_computing_structure_solution 'olex2.solve 1.5-ac6-020 (Bourhis et al., 2015)'
_diffrn_ambient_temperature 293(2)
_diffrn_detector 'Hybrid Pixel Array Detector'
_diffrn_detector_area_resol_mean 10.0000
_diffrn_measured_fraction_theta_full 0.999
_diffrn_measured_fraction_theta_max 0.953
_diffrn_measurement_details
;
List of Runs (angles in degrees, time in seconds):

  # Type    Start    End  Width  t~exp~   \w     \q     \k     \f   Frames
#--------------------------------------------------------------------------
  1  \w    -33.00  73.00   0.50   91.35    --   20.00  54.00 120.00  212
  2  \w     85.00 110.00   0.50   91.35    --   20.00  54.00 120.00   50
  3  \w    -73.00  64.00   0.50   91.35    --   20.00  54.00  30.00  274
  4  \w     67.00 106.00   0.50   91.35    --   20.00  54.00  30.00   78
  5  \w    -74.00 109.00   0.50   91.35    --   20.00  54.00 -30.00  366
  6  \w    -28.00  13.00   0.50   91.35    --   20.00  54.00  90.00   82
  7  \w     70.00  95.00   0.50   91.35    --   20.00  54.00  90.00   50
  8  \w    -52.00 -27.00   0.50   91.35    --   20.00  54.00-150.00   50
  9  \w    -16.00   9.00   0.50   91.35    --   20.00  54.00-150.00   50
 10  \w     75.00 102.00   0.50   91.35    --   20.00  54.00-150.00   54
 11  \w      9.00  34.00   0.50   91.35    --   20.00  54.00 -60.00   50
 12  \w    -65.00 -40.00   0.50   91.35    --   20.00  54.00 120.00   50
;
_diffrn_measurement_device 'two-circle diffractometer'
_diffrn_measurement_device_type 'XtaLAB Mini II'
_diffrn_measurement_method '\w scans'
_diffrn_orient_matrix_type 'CrysAlisPro convention (1999,Acta A55,543-557)'
_diffrn_orient_matrix_UB_11 0.0040796000
_diffrn_orient_matrix_UB_12 -0.0017392000
_diffrn_orient_matrix_UB_13 -0.0539248000
_diffrn_orient_matrix_UB_21 -0.0648681000
_diffrn_orient_matrix_UB_22 -0.0081215000
_diffrn_orient_matrix_UB_23 -0.0091465000
_diffrn_orient_matrix_UB_31 -0.0125641000
_diffrn_orient_matrix_UB_32 0.0414484000
_diffrn_orient_matrix_UB_33 -0.0039623000
_diffrn_radiation_monochromator graphite
_diffrn_radiation_probe x-ray
_diffrn_radiation_type 'Mo K\a'
_diffrn_radiation_wavelength 0.71073
_diffrn_reflns_av_R_equivalents 0.0699
_diffrn_reflns_av_unetI/netI 0.0765
_diffrn_reflns_Laue_measured_fraction_full 0.999
_diffrn_reflns_Laue_measured_fraction_max 0.953
_diffrn_reflns_limit_h_max 18
_diffrn_reflns_limit_h_min -17
_diffrn_reflns_limit_k_max 23
_diffrn_reflns_limit_k_min -22
_diffrn_reflns_limit_l_max 14
_diffrn_reflns_limit_l_min -15
_diffrn_reflns_number 23800
_diffrn_reflns_point_group_measured_fraction_full 0.999
_diffrn_reflns_point_group_measured_fraction_max 0.953
_diffrn_reflns_theta_full 25.242
_diffrn_reflns_theta_max 30.049
_diffrn_reflns_theta_min 1.574
_diffrn_source 'fine-focus sealed X-ray tube'
_diffrn_source_type 'Rigaku (Mo) X-ray Source'
_exptl_absorpt_coefficient_mu 0.158
_exptl_absorpt_correction_T_max 1.00000
_exptl_absorpt_correction_T_min 0.59898
_exptl_absorpt_correction_type multi-scan
_exptl_absorpt_process_details
;
CrysAlisPro 1.171.43.141a (Rigaku Oxford Diffraction, 2024)
Empirical absorption correction using spherical harmonics,
implemented in SCALE3 ABSPACK scaling algorithm.
;
_exptl_crystal_density_diffrn 1.253
_exptl_crystal_F_000 928
_refine_diff_density_max 3.289
_refine_diff_density_min -0.729
_refine_diff_density_rms 0.261
_refine_ls_extinction_method none
_refine_ls_goodness_of_fit_ref 3.967
_refine_ls_hydrogen_treatment constr
_refine_ls_matrix_type full
_refine_ls_number_parameters 66
_refine_ls_number_reflns 6539
_refine_ls_number_restraints 0
_refine_ls_restrained_S_all 3.967
_refine_ls_R_factor_all 0.6013
_refine_ls_R_factor_gt 0.4705
_refine_ls_shift/su_max 0.001
_refine_ls_shift/su_mean 0.000
_refine_ls_structure_factor_coef Fsqd
_refine_ls_weighting_details 'w=1/[\s^2^(Fo^2^)+(0.1000P)^2^] where P=(Fo^2^+2Fc^2^)/3'
_refine_ls_weighting_scheme calc
_refine_ls_wR_factor_gt 0.7991
_refine_ls_wR_factor_ref 0.8406
_reflns_Friedel_coverage 0.000
_reflns_number_gt 1680
_reflns_number_total 6539
_reflns_threshold_expression 'I > 2\s(I)'
_cod_data_source_file d5nj03137k2.cif
_cod_data_source_block 2a-ot-_auto
_cod_depositor_comments 'Adding full bibliography for 7063994--7063997.cif.'
_cod_original_cell_volume 2341.4(7)
_cod_database_code 7063996
_shelx_shelxl_version_number 2018/3
_shelx_space_group_comment
;
The symmetry employed for this shelxl refinement is uniquely defined
by the following loop, which should always be used as a source of
symmetry information in preference to the above space-group names.
They are only intended as comments.
;
_olex2_refinement_description
;
1. Fixed Uiso
 At 1.2 times of:
  All C(H) groups
 At 1.5 times of:
  All C(H,H,H) groups
2.a Aromatic/amide H refined with riding coordinates:
 C26(H26), C7(H7), C14(H14), C20(H20), C30(H30), C24(H24), C16(H16), C9(H9),
 C10(H10), C13(H13), C22(H22), C17(H17), C33(H33), C3(H3), C18(H18), C19(H19),
 C23(H23)
2.b Fitted pentagon refined as free rotating group:
 S2(C4,N1,C27,C28)
2.c Fitted hexagon refined as free rotating group:
 C33(C12,C3,C18,C19,C23)
2.d Naphthalene refined as free rotating group:
 C26(C7,C14,C20,C5,C8,C15,C30,C24,C21), C29(C16,C9,C11,C6,C25,C10,C13,C22,C17)
2.e Idealised Me refined as rotating group:
 C31(H31A,H31B,H31C), C32(H32A,H32B,H32C)
;
_olex2_submission_special_instructions 'No special instructions were received'
_oxdiff_exptl_absorpt_empirical_details
;
Empirical correction (ABSPACK) includes:
- Absorption correction using spherical harmonics
- Frame scaling
;
_oxdiff_exptl_absorpt_empirical_full_max 1.723
_oxdiff_exptl_absorpt_empirical_full_min 0.680

loop_
_space_group_symop_operation_xyz
'x, y, z'
'-x, y+1/2, -z+1/2'
'-x, -y, -z'
'x, -y-1/2, z-1/2'

loop_
_atom_site_label
_atom_site_type_symbol
_atom_site_fract_x
_atom_site_fract_y
_atom_site_fract_z
_atom_site_U_iso_or_equiv
_atom_site_adp_type
_atom_site_occupancy
_atom_site_site_symmetry_order
_atom_site_calc_flag
_atom_site_refinement_flags_posn
_atom_site_refinement_flags_adp
_atom_site_refinement_flags_occupancy
_atom_site_disorder_assembly
_atom_site_disorder_group
S2 S 0.1758(5) 0.6487(7) 0.5246(10) 0.416(8) Uiso 1 1 d G . . . .
C4 C 0.2596(8) 0.6004(4) 0.4967(11) 0.080(4) Uiso 1 1 d G . . . .
N1 N 0.3410(5) 0.6515(6) 0.4697(11) 0.106(4) Uiso 1 1 d G . . . .
C27 C 0.3075(7) 0.7314(5) 0.4809(11) 0.067(4) Uiso 1 1 d G . . . .
C28 C 0.2054(7) 0.7297(6) 0.5149(12) 0.091(5) Uiso 1 1 d G . . . .
C26 C 0.0051(6) 0.7707(5) 0.3687(7) 0.103(5) Uiso 1 1 d G . . . .
H26 H 0.048240 0.731118 0.343877 0.124 Uiso 1 1 calc R U . . .
C7 C -0.0909(6) 0.7841(5) 0.3009(7) 0.081(4) Uiso 1 1 d G . . . .
H7 H -0.111829 0.753460 0.230657 0.097 Uiso 1 1 calc R U . . .
C14 C -0.1554(6) 0.8433(6) 0.3381(9) 0.120(6) Uiso 1 1 d G . . . .
H14 H -0.219568 0.852210 0.292706 0.144 Uiso 1 1 calc R U . . .
C20 C -0.1241(5) 0.8890(5) 0.4431(9) 0.34(2) Uiso 1 1 d G . . . .
H20 H -0.167240 0.928618 0.467974 0.411 Uiso 1 1 calc R U . . .
C5 C -0.0281(5) 0.8756(4) 0.5109(7) 0.129(7) Uiso 1 1 d G . . . .
C8 C 0.0364(4) 0.8165(4) 0.4738(6) 0.080(4) Uiso 1 1 d G . . . .
C15 C 0.1323(5) 0.8031(5) 0.5416(8) 0.114(6) Uiso 1 1 d G . . . .
C30 C 0.1637(5) 0.8489(6) 0.6466(8) 0.096(5) Uiso 1 1 d G . . . .
H30 H 0.227828 0.839917 0.691987 0.115 Uiso 1 1 calc R U . . .
C24 C 0.0991(7) 0.9080(6) 0.6838(7) 0.142(7) Uiso 1 1 d G . . . .
H24 H 0.120092 0.938667 0.754040 0.171 Uiso 1 1 calc R U . . .
C21 C 0.0032(7) 0.9214(5) 0.6159(8) 0.095(5) Uiso 1 1 d G . . . .
C29 C 0.3702(5) 0.8031(5) 0.4565(8) 0.105(5) Uiso 1 1 d G . . . .
C16 C 0.3393(5) 0.8485(6) 0.3510(7) 0.107(5) Uiso 1 1 d G . . . .
H16 H 0.275405 0.839241 0.305046 0.128 Uiso 1 1 calc R U . . .
C9 C 0.4038(7) 0.9078(6) 0.3140(7) 0.138(7) Uiso 1 1 d G . . . .
H9 H 0.383125 0.938132 0.243394 0.165 Uiso 1 1 calc R U . . .
C11 C 0.4993(7) 0.9216(5) 0.3827(8) 0.105(5) Uiso 1 1 d G . . . .
C6 C 0.5302(5) 0.8762(4) 0.4882(7) 0.141(7) Uiso 1 1 d G . . . .
C25 C 0.4656(4) 0.8170(4) 0.5252(6) 0.079(4) Uiso 1 1 d G . . . .
C10 C 0.4965(6) 0.7716(4) 0.6307(7) 0.091(5) Uiso 1 1 d G . . . .
H10 H 0.453347 0.731948 0.655445 0.109 Uiso 1 1 calc R U . . .
C13 C 0.5920(6) 0.7854(5) 0.6994(7) 0.083(4) Uiso 1 1 d G . . . .
H13 H 0.612655 0.755077 0.769996 0.099 Uiso 1 1 calc R U . . .
C22 C 0.6565(5) 0.8447(6) 0.6624(8) 0.111(5) Uiso 1 1 d G . . . .
H22 H 0.720377 0.853967 0.708348 0.133 Uiso 1 1 calc R U . . .
C17 C 0.6256(5) 0.8901(5) 0.5569(9) 0.37(3) Uiso 1 1 d G . . . .
H17 H 0.668793 0.929729 0.532148 0.450 Uiso 1 1 calc R U . . .
C31 C 0.5672(14) 0.9789(11) 0.3291(18) 0.137(7) Uiso 1 1 d . . . . .
H31A H 0.558805 1.030679 0.364543 0.205 Uiso 1 1 calc R U . . .
H31B H 0.549410 0.981365 0.240314 0.205 Uiso 1 1 calc R U . . .
H31C H 0.637853 0.962204 0.347588 0.205 Uiso 1 1 calc R U . . .
C32 C -0.0647(14) 0.9781(11) 0.6665(18) 0.141(7) Uiso 1 1 d . . . . .
H32A H -0.057615 1.029265 0.628571 0.212 Uiso 1 1 calc R U . . .
H32B H -0.046579 0.982344 0.755086 0.212 Uiso 1 1 calc R U . . .
H32C H -0.134999 0.960303 0.649311 0.212 Uiso 1 1 calc R U . . .
C33 C 0.3425(6) 0.4730(7) 0.4963(14) 0.153(8) Uiso 1 1 d G . . . .
H33 H 0.403597 0.501440 0.494341 0.183 Uiso 1 1 calc R U . . .
C12 C 0.2496(8) 0.5132(5) 0.4990(10) 0.054(3) Uiso 1 1 d G . . . .
C3 C 0.1583(6) 0.4707(7) 0.5019(14) 0.156(8) Uiso 1 1 d G . . . .
H3 H 0.096078 0.497623 0.503740 0.188 Uiso 1 1 calc R U . . .
C18 C 0.1600(7) 0.3879(7) 0.5022(14) 0.187(10) Uiso 1 1 d G . . . .
H18 H 0.098970 0.359391 0.504188 0.224 Uiso 1 1 calc R U . . .
C19 C 0.2530(9) 0.3476(5) 0.4995(11) 0.142(8) Uiso 1 1 d G . . . .
H19 H 0.254175 0.292183 0.499713 0.170 Uiso 1 1 calc R U . . .
C23 C 0.3443(7) 0.3901(7) 0.4966(15) 0.196(10) Uiso 1 1 d G . . . .
H23 H 0.406489 0.363206 0.494789 0.235 Uiso 1 1 calc R U . . .

loop_
_atom_type_symbol
_atom_type_description
_atom_type_scat_dispersion_real
_atom_type_scat_dispersion_imag
_atom_type_scat_source
C C 0.0033 0.0016 'International Tables Vol C Tables 4.2.6.8 and 6.1.1.4'
H H 0.0000 0.0000 'International Tables Vol C Tables 4.2.6.8 and 6.1.1.4'
N N 0.0061 0.0033 'International Tables Vol C Tables 4.2.6.8 and 6.1.1.4'
S S 0.1246 0.1234 'International Tables Vol C Tables 4.2.6.8 and 6.1.1.4'

loop_
_geom_angle_atom_site_label_1
_geom_angle_atom_site_label_2
_geom_angle_atom_site_label_3
_geom_angle
_geom_angle_site_symmetry_1
_geom_angle_site_symmetry_3
_geom_angle_publ_flag
C28 S2 C4 108.0 . . ?
S2 C4 C12 119.6(8) . . ?
N1 C4 S2 108.0 . . ?
N1 C4 C12 132.4(8) . . ?
C4 N1 C27 108.0 . . ?
N1 C27 C29 124.5(8) . . ?
C28 C27 N1 108.0 . . ?
C28 C27 C29 127.5(8) . . ?
S2 C28 C15 123.4(8) . . ?
C27 C28 S2 108.0 . . ?
C27 C28 C15 128.6(8) . . ?
C7 C26 C8 120.0 . . ?
C26 C7 C14 120.0 . . ?
C20 C14 C7 120.0 . . ?
C14 C20 C5 120.0 . . ?
C20 C5 C8 120.0 . . ?
C20 C5 C21 120.0 . . ?
C8 C5 C21 120.0 . . ?
C5 C8 C26 120.0 . . ?
C15 C8 C26 120.0 . . ?
C15 C8 C5 120.0 . . ?
C8 C15 C28 123.0(6) . . ?
C30 C15 C28 116.6(6) . . ?
C30 C15 C8 120.0 . . ?
C15 C30 C24 120.0 . . ?
C21 C24 C30 120.0 . . ?
C5 C21 C32 122.4(9) . . ?
C24 C21 C5 120.0 . . ?
C24 C21 C32 117.3(9) . . ?
C16 C29 C27 118.3(6) . . ?
C16 C29 C25 120.0 . . ?
C25 C29 C27 120.9(6) . . ?
C9 C16 C29 120.0 . . ?
C16 C9 C11 120.0 . . ?
C9 C11 C31 116.2(9) . . ?
C6 C11 C9 120.0 . . ?
C6 C11 C31 123.4(9) . . ?
C11 C6 C25 120.0 . . ?
C11 C6 C17 120.0 . . ?
C25 C6 C17 120.0 . . ?
C6 C25 C29 120.0 . . ?
C6 C25 C10 120.0 . . ?
C10 C25 C29 120.0 . . ?
C13 C10 C25 120.0 . . ?
C10 C13 C22 120.0 . . ?
C17 C22 C13 120.0 . . ?
C22 C17 C6 120.0 . . ?
C12 C33 C23 120.0 . . ?
C33 C12 C4 113.9(8) . . ?
C3 C12 C4 126.1(8) . . ?
C3 C12 C33 120.0 . . ?
C12 C3 C18 120.0 . . ?
C19 C18 C3 120.0 . . ?
C18 C19 C23 120.0 . . ?
C19 C23 C33 120.0 . . ?

loop_
_geom_bond_atom_site_label_1
_geom_bond_atom_site_label_2
_geom_bond_distance
_geom_bond_site_symmetry_2
_geom_bond_publ_flag
S2 C4 1.4200 . ?
S2 C28 1.4200 . ?
C4 N1 1.4200 . ?
C4 C12 1.468(11) . ?
N1 C27 1.4200 . ?
C27 C28 1.4200 . ?
C27 C29 1.495(10) . ?
C28 C15 1.603(9) . ?
C26 C7 1.3900 . ?
C26 C8 1.3900 . ?
C7 C14 1.3900 . ?
C14 C20 1.3900 . ?
C20 C5 1.3900 . ?
C5 C8 1.3900 . ?
C5 C21 1.3900 . ?
C8 C15 1.3900 . ?
C15 C30 1.3900 . ?
C30 C24 1.3900 . ?
C24 C21 1.3900 . ?
C21 C32 1.448(17) . ?
C29 C16 1.3900 . ?
C29 C25 1.3900 . ?
C16 C9 1.3900 . ?
C9 C11 1.3900 . ?
C11 C6 1.3900 . ?
C11 C31 1.470(17) . ?
C6 C25 1.3900 . ?
C6 C17 1.3900 . ?
C25 C10 1.3900 . ?
C10 C13 1.3900 . ?
C13 C22 1.3900 . ?
C22 C17 1.3900 . ?
C33 C12 1.3900 . ?
C33 C23 1.3900 . ?
C12 C3 1.3900 . ?
C3 C18 1.3900 . ?
C18 C19 1.3900 . ?
C19 C23 1.3900 . ?
